data_4518704
loop_
_publ_author_name
'Wang, Wenjing'
'Su, Kongzhao'
'El-Sayed, El-Sayed M'
'Yang, Miao'
'Yuan, Daqiang'

_publ_section_title
;
 Solvatomorphism Influence of Porous Organic Cage on
 C<sub>2</sub>H<sub>2</sub>/CO<sub>2</sub> Separation.
;
_journal_issue 20
_journal_name_full 'ACS applied materials &amp; interfaces'
_journal_page_first 24042
_journal_page_last 24050
_journal_paper_doi 10.1021/acsami.1c04573
_journal_volume 13
_journal_year 2021
_chemical_formula_sum 'C150 H190 N8 O18'
_chemical_formula_weight 2393.09
_space_group_crystal_system triclinic
_space_group_IT_number 2
_space_group_name_Hall '-P 1'
_space_group_name_H-M_alt 'P -1'
_atom_sites_solution_hydrogens geom
_audit_creation_method SHELXL-2018/3
_cell_angle_alpha 70.070(5)
_cell_angle_beta 87.677(5)
_cell_angle_gamma 63.770(6)
_cell_formula_units_Z 1
_cell_length_a 15.3502(10)
_cell_length_b 15.3692(7)
_cell_length_c 16.3714(10)
_cell_measurement_reflns_used 4674
_cell_measurement_temperature 100(2)
_cell_measurement_theta_max 75.9580
_cell_measurement_theta_min 3.9540
_cell_volume 3229.2(4)
_computing_structure_refinement 'SHELXL-2018/3 (Sheldrick, 2018)'
_diffrn_ambient_temperature 100(2)
_diffrn_detector_area_resol_mean 10.5594
_diffrn_measured_fraction_theta_full 0.995
_diffrn_measured_fraction_theta_max 0.963
_diffrn_measurement_device_type 'SuperNova, Dual, Cu at zero, Atlas'
_diffrn_measurement_method '\w scans'
_diffrn_radiation_type CuK\a
_diffrn_radiation_wavelength 1.54184
_diffrn_reflns_av_R_equivalents 0.0820
_diffrn_reflns_av_unetI/netI 0.1221
_diffrn_reflns_Laue_measured_fraction_full 0.995
_diffrn_reflns_Laue_measured_fraction_max 0.963
_diffrn_reflns_limit_h_max 19
_diffrn_reflns_limit_h_min -19
_diffrn_reflns_limit_k_max 12
_diffrn_reflns_limit_k_min -19
_diffrn_reflns_limit_l_max 17
_diffrn_reflns_limit_l_min -20
_diffrn_reflns_number 22992
_diffrn_reflns_point_group_measured_fraction_full 0.995
_diffrn_reflns_point_group_measured_fraction_max 0.963
_diffrn_reflns_theta_full 67.684
_diffrn_reflns_theta_max 76.570
_diffrn_reflns_theta_min 3.437
_diffrn_source 'fine-focus sealed tube'
_exptl_absorpt_coefficient_mu 0.634
_exptl_absorpt_correction_T_max 1.00000
_exptl_absorpt_correction_T_min 0.11760
_exptl_absorpt_correction_type multi-scan
_exptl_crystal_colour block
_exptl_crystal_density_diffrn 1.231
_exptl_crystal_description red
_exptl_crystal_F_000 1290
_exptl_crystal_size_max 0.150
_exptl_crystal_size_mid 0.150
_exptl_crystal_size_min 0.140
_refine_diff_density_max 1.108
_refine_diff_density_min -0.841
_refine_diff_density_rms 0.093
_refine_ls_extinction_method none
_refine_ls_goodness_of_fit_ref 1.092
_refine_ls_hydrogen_treatment constr
_refine_ls_matrix_type full
_refine_ls_number_parameters 808
_refine_ls_number_reflns 13095
_refine_ls_number_restraints 0
_refine_ls_restrained_S_all 1.092
_refine_ls_R_factor_all 0.1371
_refine_ls_R_factor_gt 0.0891
_refine_ls_shift/su_max 0.029
_refine_ls_shift/su_mean 0.000
_refine_ls_structure_factor_coef Fsqd
_refine_ls_weighting_details 'w=1/[\s^2^(Fo^2^)+(0.0963P)^2^+11.6004P] where P=(Fo^2^+2Fc^2^)/3'
_refine_ls_weighting_scheme calc
_refine_ls_wR_factor_gt 0.2864
_refine_ls_wR_factor_ref 0.3139
_reflns_Friedel_coverage 0.000
_reflns_number_gt 8124
_reflns_number_total 13095
_reflns_threshold_expression 'I > 2\s(I)'
_cod_data_source_file am1c04573_si_002.cif
_cod_data_source_block CPOC-101Gamma
_cod_depositor_comments 'Adding full bibliography for 4518702--4518709.cif.'
_cod_database_code 4518704
_shelx_shelxl_version_number 2018/3
_shelx_space_group_comment
;
The symmetry employed for this shelxl refinement is uniquely defined
by the following loop, which should always be used as a source of
symmetry information in preference to the above space-group names.
They are only intended as comments.
;

loop_
_space_group_symop_operation_xyz
'x, y, z'
'-x, -y, -z'

loop_
_atom_site_label
_atom_site_type_symbol
_atom_site_fract_x
_atom_site_fract_y
_atom_site_fract_z
_atom_site_U_iso_or_equiv
_atom_site_adp_type
_atom_site_occupancy
_atom_site_site_symmetry_order
_atom_site_calc_flag
_atom_site_refinement_flags_posn
_atom_site_refinement_flags_adp
_atom_site_refinement_flags_occupancy
_atom_site_disorder_assembly
_atom_site_disorder_group
O65 O 0.8999(2) 0.6539(3) 0.2254(2) 0.0226(7) Uani 1 1 d . . . . .
O45 O 0.5226(2) 1.1545(2) 0.0393(2) 0.0221(7) Uani 1 1 d . . . . .
O47 O 0.5197(2) 1.3207(3) 0.0543(2) 0.0234(7) Uani 1 1 d . . . . .
H47 H 0.514017 1.271698 0.050197 0.035 Uiso 1 1 calc R U . . .
O37 O 1.1463(2) 0.8440(2) 0.3531(2) 0.0213(7) Uani 1 1 d . . . . .
O46 O 0.7396(2) 0.7938(3) 0.1272(2) 0.0246(7) Uani 1 1 d . . . . .
H46 H 0.790348 0.753043 0.161024 0.037 Uiso 1 1 calc R U . . .
O64 O 1.1506(2) 0.6696(3) 0.3712(2) 0.0235(7) Uani 1 1 d . . . . .
H64 H 1.156613 0.720423 0.370130 0.035 Uiso 1 1 calc R U . . .
O36 O 0.9487(2) 1.2083(2) 0.2514(2) 0.0243(7) Uani 1 1 d . . . . .
H36 H 0.890667 1.250998 0.240546 0.036 Uiso 1 1 calc R U . . .
O66 O 0.7722(2) 1.3457(3) 0.1882(2) 0.0250(7) Uani 1 1 d . . . . .
N3 N 0.5742(3) 1.0577(3) -0.0696(2) 0.0199(8) Uani 1 1 d . . . . .
H3 H 0.543962 1.116181 -0.062167 0.024 Uiso 1 1 calc R U . . .
N32 N 0.7047(3) 1.4467(3) 0.0279(3) 0.0244(8) Uani 1 1 d . . . . .
H32 H 0.737745 1.437365 0.073993 0.029 Uiso 1 1 calc R U . . .
N8 N 1.1911(3) 0.9689(3) 0.2361(3) 0.0218(8) Uani 1 1 d . . . . .
H8 H 1.204930 0.906322 0.269596 0.026 Uiso 1 1 calc R U . . .
N28 N 1.0854(3) 0.5608(3) 0.2061(3) 0.0251(8) Uani 1 1 d . . . . .
H28 H 1.026643 0.573839 0.190962 0.030 Uiso 1 1 calc R U . . .
C21 C 0.6456(3) 1.3336(3) 0.1214(3) 0.0195(9) Uani 1 1 d . . . . .
C13 C 0.5225(3) 1.1566(3) 0.2132(3) 0.0190(9) Uani 1 1 d . . . . .
H13 H 0.466014 1.203264 0.167612 0.023 Uiso 1 1 calc R U . . .
C35 C 1.0653(3) 0.9229(3) 0.3560(3) 0.0172(8) Uani 1 1 d . . . . .
C27 C 1.1001(3) 0.5988(3) 0.2608(3) 0.0221(9) Uani 1 1 d . . . . .
H27 H 1.163803 0.586109 0.274478 0.027 Uiso 1 1 calc R U . . .
C12 C 1.0463(3) 1.0269(4) 0.3038(3) 0.0193(9) Uani 1 1 d . . . . .
C17 C 0.6565(3) 1.1806(3) 0.2758(3) 0.0181(8) Uani 1 1 d . . . . .
H17 H 0.661448 1.127134 0.327037 0.022 Uiso 1 1 calc R U . . .
C5 C 0.6250(3) 0.9739(4) -0.0014(3) 0.0195(9) Uani 1 1 d . . . . .
H5 H 0.659284 0.911265 -0.010187 0.023 Uiso 1 1 calc R U . . .
C22 C 0.9937(3) 0.9090(3) 0.4086(3) 0.0172(8) Uani 1 1 d . . . . .
C24 C 0.9852(3) 0.7543(3) 0.4001(3) 0.0174(8) Uani 1 1 d . . . . .
C1 C 0.7178(3) 1.2251(3) 0.2743(3) 0.0192(9) Uani 1 1 d . . . . .
C26 C 1.0256(3) 0.6583(3) 0.3011(3) 0.0190(9) Uani 1 1 d . . . . .
C15 C 0.5867(3) 1.2107(3) 0.2051(3) 0.0193(9) Uani 1 1 d . . . . .
C7 C 0.6305(3) 0.9733(3) 0.0843(3) 0.0176(8) Uani 1 1 d . . . . .
C40 C 0.7482(3) 0.7646(4) 0.3135(3) 0.0193(9) Uani 1 1 d . . . . .
H40 H 0.747849 0.710683 0.294580 0.023 Uiso 1 1 calc R U . . .
C48 C 0.9607(3) 0.7885(4) 0.5437(3) 0.0206(9) Uani 1 1 d . . . . .
H48A H 0.982624 0.815877 0.579385 0.025 Uiso 1 1 calc R U . . .
H48B H 0.890692 0.831791 0.526618 0.025 Uiso 1 1 calc R U . . .
C34 C 0.9088(3) 0.9972(3) 0.4058(3) 0.0178(8) Uani 1 1 d . . . . .
H34 H 0.862455 0.987114 0.440950 0.021 Uiso 1 1 calc R U . . .
C25 C 1.0539(3) 0.6955(3) 0.3595(3) 0.0188(9) Uani 1 1 d . . . . .
C38 C 0.9246(3) 0.6831(3) 0.2824(3) 0.0194(9) Uani 1 1 d . . . . .
C11 C 0.5786(3) 1.0572(3) 0.1925(3) 0.0183(8) Uani 1 1 d . . . . .
C39 C 0.8553(3) 0.7415(3) 0.3275(3) 0.0178(8) Uani 1 1 d . . . . .
C43 C 0.6892(3) 0.8753(3) 0.1527(3) 0.0194(9) Uani 1 1 d . . . . .
C20 C 0.7135(3) 1.3028(3) 0.1952(3) 0.0202(9) Uani 1 1 d . . . . .
C9 C 0.5750(3) 1.0657(4) 0.1034(3) 0.0197(9) Uani 1 1 d . . . . .
C33 C 0.6466(3) 1.4041(3) 0.0385(3) 0.0209(9) Uani 1 1 d . . . . .
H33 H 0.604383 1.420108 -0.009386 0.025 Uiso 1 1 calc R U . . .
C14 C 0.9580(3) 1.1141(4) 0.3038(3) 0.0194(9) Uani 1 1 d . . . . .
C18 C 0.5822(3) 1.2865(3) 0.1279(3) 0.0198(9) Uani 1 1 d . . . . .
C52 C 0.7466(3) 1.1716(3) 0.4398(3) 0.0207(9) Uani 1 1 d . . . . .
H52A H 0.796127 1.149069 0.487558 0.025 Uiso 1 1 calc R U . . .
H52B H 0.729820 1.115455 0.448644 0.025 Uiso 1 1 calc R U . . .
C23 C 1.0112(3) 0.7981(3) 0.4607(3) 0.0191(9) Uani 1 1 d . . . . .
H23 H 1.081819 0.756493 0.480013 0.023 Uiso 1 1 calc R U . . .
C19 C 0.7905(3) 1.1907(3) 0.3537(3) 0.0189(9) Uani 1 1 d . . . . .
H19 H 0.804994 1.248856 0.345973 0.023 Uiso 1 1 calc R U . . .
C41 C 0.8867(3) 0.7761(3) 0.3817(3) 0.0191(9) Uani 1 1 d . . . . .
H41 H 0.839821 0.816984 0.408416 0.023 Uiso 1 1 calc R U . . .
C10 C 1.1123(3) 1.0446(4) 0.2451(3) 0.0204(9) Uani 1 1 d . . . . .
H10 H 1.098913 1.112756 0.211885 0.024 Uiso 1 1 calc R U . . .
C42 C 0.6899(3) 0.8687(3) 0.2390(3) 0.0180(8) Uani 1 1 d . . . . .
C44 C 0.6348(3) 0.9615(4) 0.2555(3) 0.0191(9) Uani 1 1 d . . . . .
H44 H 0.636787 0.957450 0.313446 0.023 Uiso 1 1 calc R U . . .
C16 C 0.8874(3) 1.0989(3) 0.3549(3) 0.0189(9) Uani 1 1 d . . . . .
C2 C 0.5667(3) 1.0564(4) -0.1573(3) 0.0220(9) Uani 1 1 d . . . . .
H2A H 0.500155 1.103572 -0.185990 0.026 Uiso 1 1 calc R U . . .
H2B H 0.580028 0.987019 -0.153055 0.026 Uiso 1 1 calc R U . . .
C4 C 0.6369(3) 1.0876(4) -0.2133(3) 0.0234(9) Uani 1 1 d . . . . .
H4A H 0.621541 1.158353 -0.220345 0.028 Uiso 1 1 calc R U . . .
H4B H 0.628202 1.085917 -0.271039 0.028 Uiso 1 1 calc R U . . .
C56 C 0.7004(3) 0.7573(4) 0.3984(3) 0.0220(9) Uani 1 1 d . . . . .
H56A H 0.706485 0.804234 0.422405 0.026 Uiso 1 1 calc R U . . .
H56B H 0.631076 0.780534 0.384161 0.026 Uiso 1 1 calc R U . . .
C53 C 0.6552(3) 1.2666(4) 0.4439(3) 0.0241(10) Uani 1 1 d . . . . .
H53 H 0.607236 1.291647 0.393166 0.029 Uiso 1 1 calc R U . . .
C60 C 0.4820(3) 1.1381(4) 0.3019(3) 0.0235(9) Uani 1 1 d . . . . .
H60A H 0.536340 1.089342 0.348107 0.028 Uiso 1 1 calc R U . . .
H60B H 0.451427 1.203214 0.312073 0.028 Uiso 1 1 calc R U . . .
C31 C 0.7181(4) 1.5093(4) -0.0566(3) 0.0271(10) Uani 1 1 d . . . . .
H31A H 0.727047 1.565680 -0.050797 0.032 Uiso 1 1 calc R U . . .
H31B H 0.660551 1.539214 -0.098758 0.032 Uiso 1 1 calc R U . . .
C29 C 1.1665(4) 0.4961(4) 0.1692(3) 0.0281(10) Uani 1 1 d . . . . .
H29A H 1.148610 0.449629 0.154348 0.034 Uiso 1 1 calc R U . . .
H29B H 1.223778 0.453826 0.213123 0.034 Uiso 1 1 calc R U . . .
C67 C 0.8504(4) 1.1290(4) 0.0175(3) 0.0268(10) Uani 1 1 d . . . . .
C61 C 0.4073(3) 1.0959(4) 0.3081(3) 0.0257(10) Uani 1 1 d . . . . .
H61 H 0.437096 1.033473 0.292775 0.031 Uiso 1 1 calc R U . . .
C6 C 1.2568(3) 0.9843(4) 0.1727(3) 0.0249(10) Uani 1 1 d . . . . .
H6A H 1.245356 1.055989 0.152854 0.030 Uiso 1 1 calc R U . . .
H6B H 1.243730 0.970277 0.122271 0.030 Uiso 1 1 calc R U . . .
C68 C 0.7501(4) 1.1751(4) -0.0085(4) 0.0291(11) Uani 1 1 d . . . . .
H68 H 0.708051 1.171878 0.033666 0.035 Uiso 1 1 calc R U . . .
C72 C 0.9112(4) 1.1330(4) -0.0480(3) 0.0284(10) Uani 1 1 d . . . . .
H72 H 0.978542 1.102773 -0.032413 0.034 Uiso 1 1 calc R U . . .
C30 C 0.8084(4) 1.4396(4) -0.0885(3) 0.0279(10) Uani 1 1 d . . . . .
H30A H 0.863560 1.401970 -0.042421 0.033 Uiso 1 1 calc R U . . .
H30B H 0.795542 1.389191 -0.101765 0.033 Uiso 1 1 calc R U . . .
C71 C 0.8732(4) 1.1809(4) -0.1354(4) 0.0336(12) Uani 1 1 d . . . . .
H71 H 0.915158 1.181260 -0.177947 0.040 Uiso 1 1 calc R U . . .
C55 C 0.6772(4) 1.3551(4) 0.4403(4) 0.0336(12) Uani 1 1 d . . . . .
H55A H 0.724806 1.331857 0.489095 0.050 Uiso 1 1 calc R U . . .
H55B H 0.618089 1.412655 0.443045 0.050 Uiso 1 1 calc R U . . .
H55C H 0.702505 1.376581 0.386599 0.050 Uiso 1 1 calc R U . . .
C73 C 0.8919(4) 1.0771(4) 0.1135(4) 0.0342(12) Uani 1 1 d . . . . .
H73A H 0.962756 1.046683 0.118171 0.041 Uiso 1 1 calc R U . . .
H73B H 0.869841 1.129851 0.139854 0.041 Uiso 1 1 calc R U . . .
C57 C 0.7447(4) 0.6478(4) 0.4688(3) 0.0281(10) Uani 1 1 d . . . . .
H57 H 0.815875 0.615583 0.468900 0.034 Uiso 1 1 calc R U . . .
C49 C 0.9787(4) 0.6788(4) 0.5995(3) 0.0314(11) Uani 1 1 d . . . . .
H49 H 0.952151 0.653562 0.564284 0.038 Uiso 1 1 calc R U . . .
C69 C 0.7120(4) 1.2259(4) -0.0970(4) 0.0367(13) Uani 1 1 d . . . . .
H69 H 0.644679 1.258332 -0.113297 0.044 Uiso 1 1 calc R U . . .
C74 C 0.8635(5) 0.9935(5) 0.1651(4) 0.0433(14) Uani 1 1 d . . . . .
H74A H 0.885679 0.940315 0.140125 0.065 Uiso 1 1 calc R U . . .
H74B H 0.793511 1.023305 0.163051 0.065 Uiso 1 1 calc R U . . .
H74C H 0.893134 0.963714 0.224888 0.065 Uiso 1 1 calc R U . . .
C70 C 0.7736(4) 1.2283(4) -0.1602(4) 0.0363(12) Uani 1 1 d . . . . .
H70 H 0.748225 1.261734 -0.219236 0.044 Uiso 1 1 calc R U . . .
C54 C 0.6099(4) 1.2350(5) 0.5268(4) 0.0379(13) Uani 1 1 d . . . . .
H54A H 0.594521 1.180679 0.527443 0.057 Uiso 1 1 calc R U . . .
H54B H 0.551152 1.294021 0.527713 0.057 Uiso 1 1 calc R U . . .
H54C H 0.655671 1.210465 0.577420 0.057 Uiso 1 1 calc R U . . .
C63 C 0.3144(4) 1.1748(5) 0.2435(4) 0.0379(13) Uani 1 1 d . . . . .
H63A H 0.285366 1.237861 0.255746 0.057 Uiso 1 1 calc R U . . .
H63B H 0.268688 1.146614 0.249623 0.057 Uiso 1 1 calc R U . . .
H63C H 0.330691 1.189276 0.184792 0.057 Uiso 1 1 calc R U . . .
C51 C 0.9231(5) 0.6820(5) 0.6785(4) 0.0389(13) Uani 1 1 d . . . . .
H51A H 0.947646 0.706980 0.713833 0.058 Uiso 1 1 calc R U . . .
H51B H 0.931946 0.613324 0.712579 0.058 Uiso 1 1 calc R U . . .
H51C H 0.854658 0.727663 0.658818 0.058 Uiso 1 1 calc R U . . .
C59 C 0.7232(5) 0.6553(5) 0.5586(4) 0.0449(15) Uani 1 1 d . . . . .
H59A H 0.752334 0.694056 0.571041 0.067 Uiso 1 1 calc R U . . .
H59B H 0.750101 0.586712 0.602473 0.067 Uiso 1 1 calc R U . . .
H59C H 0.653645 0.689954 0.558705 0.067 Uiso 1 1 calc R U . . .
C62 C 0.3819(4) 1.0650(5) 0.4015(4) 0.0386(13) Uani 1 1 d . . . . .
H62A H 0.440742 1.014956 0.441126 0.058 Uiso 1 1 calc R U . . .
H62B H 0.338056 1.035102 0.404554 0.058 Uiso 1 1 calc R U . . .
H62C H 0.351017 1.125445 0.417365 0.058 Uiso 1 1 calc R U . . .
C58 C 0.7062(5) 0.5799(4) 0.4503(4) 0.0402(13) Uani 1 1 d . . . . .
H58A H 0.636516 0.610090 0.450328 0.060 Uiso 1 1 calc R U . . .
H58B H 0.736405 0.511718 0.494773 0.060 Uiso 1 1 calc R U . . .
H58C H 0.721418 0.575048 0.394061 0.060 Uiso 1 1 calc R U . . .
C50 C 1.0851(5) 0.6037(5) 0.6291(4) 0.0440(14) Uani 1 1 d . . . . .
H50A H 1.118957 0.599755 0.578900 0.066 Uiso 1 1 calc R U . . .
H50B H 1.091570 0.536241 0.663966 0.066 Uiso 1 1 calc R U . . .
H50C H 1.112874 0.627194 0.663497 0.066 Uiso 1 1 calc R U . . .
C80 C 0.5190(5) 0.5315(5) 0.2067(4) 0.0425(14) Uani 1 1 d . . . . .
H80 H 0.551444 0.519644 0.159425 0.051 Uiso 1 1 calc R U . . .
C75 C 0.5254(4) 0.5995(5) 0.2385(4) 0.0414(14) Uani 1 1 d . . . . .
C76 C 0.4764(5) 0.6181(5) 0.3079(4) 0.0507(18) Uani 1 1 d . . . . .
H76 H 0.480905 0.664706 0.329655 0.061 Uiso 1 1 calc R U . . .
C79 C 0.4656(5) 0.4805(5) 0.2429(5) 0.0536(18) Uani 1 1 d . . . . .
H79 H 0.462741 0.433426 0.220823 0.064 Uiso 1 1 calc R U . . .
C81 C 0.5857(6) 0.6571(6) 0.1998(6) 0.0582(19) Uani 1 1 d . . . . .
H81A H 0.556252 0.704510 0.140446 0.070 Uiso 1 1 calc R U . . .
H81B H 0.584364 0.698083 0.234107 0.070 Uiso 1 1 calc R U . . .
C77 C 0.4200(5) 0.5675(6) 0.3459(5) 0.064(2) Uani 1 1 d . . . . .
H77 H 0.386410 0.580283 0.392443 0.077 Uiso 1 1 calc R U . . .
C78 C 0.4158(5) 0.4981(6) 0.3122(6) 0.064(2) Uani 1 1 d . . . . .
H78 H 0.379186 0.463135 0.336303 0.077 Uiso 1 1 calc R U . . .
C82 C 0.6886(7) 0.5851(7) 0.1986(9) 0.097(4) Uani 1 1 d . . . . .
H82A H 0.690554 0.548409 0.160850 0.146 Uiso 1 1 calc R U . . .
H82B H 0.717248 0.536272 0.256850 0.146 Uiso 1 1 calc R U . . .
H82C H 0.724742 0.623975 0.177182 0.146 Uiso 1 1 calc R U . . .
O83 O 0.3185(10) 0.2574(11) 0.0140(11) 0.211(6) Uani 1 1 d . . . . .
C84 C 0.0588(6) 0.3987(6) 0.0156(5) 0.058(2) Uani 1 1 d . . . . .
C86 C 0.0667(7) 0.4732(8) -0.0561(6) 0.072(2) Uani 1 1 d . . . . .
H86 H 0.112061 0.453087 -0.093784 0.087 Uiso 1 1 calc R U . . .
C85 C -0.0073(7) 0.4220(8) 0.0725(6) 0.070(2) Uani 1 1 d . . . . .
H85 H -0.012316 0.370406 0.119784 0.084 Uiso 1 1 calc R U . . .
C87 C 0.1200(12) 0.2928(13) 0.0304(13) 0.167(8) Uani 1 1 d . . . . .
H87A H 0.146832 0.257868 0.091904 0.200 Uiso 1 1 calc R U . . .
H87B H 0.174456 0.288047 -0.003079 0.200 Uiso 1 1 calc R U . . .
C88 C 0.0711(11) 0.2312(10) 0.0065(10) 0.132(5) Uani 1 1 d . . . . .
H88A H 0.050556 0.259760 -0.055479 0.198 Uiso 1 1 calc R U . . .
H88B H 0.015250 0.237302 0.037221 0.198 Uiso 1 1 calc R U . . .
H88C H 0.117782 0.159160 0.023327 0.198 Uiso 1 1 calc R U . . .

loop_
_atom_site_aniso_label
_atom_site_aniso_U_11
_atom_site_aniso_U_22
_atom_site_aniso_U_33
_atom_site_aniso_U_23
_atom_site_aniso_U_13
_atom_site_aniso_U_12
O65 0.0237(16) 0.0212(17) 0.0262(16) -0.0145(14) 0.0072(13) -0.0090(13)
O45 0.0239(16) 0.0176(16) 0.0199(15) -0.0068(13) 0.0021(12) -0.0052(13)
O47 0.0258(16) 0.0182(16) 0.0205(15) -0.0044(13) -0.0008(13) -0.0068(13)
O37 0.0182(15) 0.0175(16) 0.0259(16) -0.0082(13) 0.0058(12) -0.0061(12)
O46 0.0275(17) 0.0197(17) 0.0227(16) -0.0121(14) 0.0020(13) -0.0040(14)
O64 0.0191(15) 0.0196(17) 0.0308(17) -0.0118(14) 0.0049(13) -0.0061(13)
O36 0.0246(16) 0.0153(16) 0.0311(18) -0.0070(14) 0.0068(14) -0.0089(13)
O66 0.0269(16) 0.0163(16) 0.0296(17) -0.0060(13) 0.0025(13) -0.0095(13)
N3 0.0197(17) 0.0210(19) 0.0202(18) -0.0102(15) 0.0052(14) -0.0084(15)
N32 0.028(2) 0.0132(19) 0.029(2) -0.0087(16) 0.0080(16) -0.0064(16)
N8 0.0210(18) 0.0170(19) 0.0256(19) -0.0067(15) 0.0073(15) -0.0084(15)
N28 0.028(2) 0.021(2) 0.033(2) -0.0167(18) 0.0140(17) -0.0117(17)
C21 0.024(2) 0.0082(19) 0.022(2) -0.0049(17) 0.0055(17) -0.0042(17)
C13 0.019(2) 0.015(2) 0.022(2) -0.0087(17) 0.0034(16) -0.0062(17)
C35 0.0170(19) 0.017(2) 0.018(2) -0.0080(17) 0.0028(15) -0.0071(17)
C27 0.024(2) 0.013(2) 0.029(2) -0.0092(18) 0.0072(18) -0.0077(18)
C12 0.021(2) 0.019(2) 0.020(2) -0.0086(17) 0.0022(16) -0.0089(18)
C17 0.021(2) 0.012(2) 0.020(2) -0.0088(16) 0.0054(16) -0.0050(16)
C5 0.019(2) 0.019(2) 0.022(2) -0.0105(18) 0.0057(16) -0.0081(17)
C22 0.019(2) 0.016(2) 0.0167(19) -0.0066(16) 0.0028(15) -0.0081(17)
C24 0.020(2) 0.011(2) 0.017(2) -0.0053(16) 0.0031(16) -0.0036(16)
C1 0.021(2) 0.014(2) 0.020(2) -0.0079(17) 0.0041(16) -0.0044(17)
C26 0.020(2) 0.011(2) 0.021(2) -0.0072(17) 0.0044(16) -0.0023(16)
C15 0.019(2) 0.015(2) 0.023(2) -0.0105(17) 0.0052(16) -0.0037(17)
C7 0.019(2) 0.015(2) 0.020(2) -0.0081(17) 0.0039(16) -0.0081(17)
C40 0.020(2) 0.019(2) 0.019(2) -0.0084(17) 0.0057(16) -0.0081(17)
C48 0.025(2) 0.019(2) 0.020(2) -0.0098(18) 0.0056(17) -0.0098(18)
C34 0.020(2) 0.016(2) 0.020(2) -0.0098(17) 0.0041(16) -0.0079(17)
C25 0.0171(19) 0.0095(19) 0.023(2) -0.0035(16) 0.0027(16) -0.0016(16)
C38 0.022(2) 0.013(2) 0.020(2) -0.0056(17) 0.0042(16) -0.0050(17)
C11 0.0183(19) 0.016(2) 0.022(2) -0.0104(17) 0.0052(16) -0.0072(17)
C39 0.019(2) 0.012(2) 0.019(2) -0.0040(16) 0.0043(16) -0.0047(16)
C43 0.020(2) 0.014(2) 0.024(2) -0.0092(18) 0.0045(17) -0.0064(17)
C20 0.021(2) 0.013(2) 0.025(2) -0.0089(18) 0.0054(17) -0.0050(17)
C9 0.0170(19) 0.019(2) 0.021(2) -0.0091(18) 0.0028(16) -0.0056(17)
C33 0.023(2) 0.010(2) 0.025(2) -0.0082(17) 0.0074(17) -0.0027(17)
C14 0.022(2) 0.019(2) 0.019(2) -0.0088(17) 0.0023(16) -0.0097(18)
C18 0.018(2) 0.014(2) 0.021(2) -0.0076(17) 0.0023(16) -0.0010(16)
C52 0.021(2) 0.016(2) 0.024(2) -0.0099(18) 0.0024(17) -0.0055(17)
C23 0.0176(19) 0.017(2) 0.018(2) -0.0060(17) 0.0026(16) -0.0041(17)
C19 0.020(2) 0.016(2) 0.024(2) -0.0118(17) 0.0048(17) -0.0070(17)
C41 0.019(2) 0.014(2) 0.0162(19) -0.0046(16) 0.0032(15) -0.0010(16)
C10 0.023(2) 0.020(2) 0.022(2) -0.0096(18) 0.0060(17) -0.0112(18)
C42 0.0170(19) 0.019(2) 0.020(2) -0.0087(17) 0.0047(16) -0.0089(17)
C44 0.020(2) 0.021(2) 0.017(2) -0.0077(17) 0.0057(16) -0.0087(18)
C16 0.018(2) 0.018(2) 0.025(2) -0.0146(18) 0.0048(16) -0.0068(17)
C2 0.025(2) 0.026(2) 0.018(2) -0.0113(18) 0.0048(17) -0.0122(19)
C4 0.023(2) 0.026(2) 0.017(2) -0.0058(18) 0.0044(17) -0.0082(19)
C56 0.023(2) 0.019(2) 0.020(2) -0.0044(18) 0.0053(17) -0.0073(18)
C53 0.022(2) 0.021(2) 0.025(2) -0.0119(19) 0.0019(17) -0.0029(18)
C60 0.023(2) 0.022(2) 0.022(2) -0.0108(19) 0.0061(17) -0.0063(18)
C31 0.034(3) 0.018(2) 0.028(2) -0.0103(19) 0.016(2) -0.010(2)
C29 0.033(3) 0.020(2) 0.033(3) -0.015(2) 0.012(2) -0.010(2)
C67 0.029(2) 0.021(2) 0.028(2) -0.013(2) 0.0016(19) -0.005(2)
C61 0.023(2) 0.027(3) 0.027(2) -0.014(2) 0.0083(18) -0.010(2)
C6 0.023(2) 0.027(3) 0.018(2) -0.0047(18) 0.0071(17) -0.0092(19)
C68 0.028(2) 0.022(2) 0.038(3) -0.019(2) 0.004(2) -0.007(2)
C72 0.030(2) 0.022(2) 0.029(3) -0.010(2) 0.005(2) -0.009(2)
C30 0.031(2) 0.024(2) 0.028(2) -0.012(2) 0.011(2) -0.011(2)
C71 0.046(3) 0.023(3) 0.030(3) -0.008(2) 0.009(2) -0.015(2)
C55 0.034(3) 0.020(2) 0.039(3) -0.014(2) 0.006(2) -0.004(2)
C73 0.037(3) 0.035(3) 0.030(3) -0.016(2) 0.003(2) -0.013(2)
C57 0.024(2) 0.026(3) 0.027(2) -0.003(2) 0.0064(19) -0.010(2)
C49 0.037(3) 0.032(3) 0.028(3) -0.013(2) 0.011(2) -0.018(2)
C69 0.034(3) 0.024(3) 0.046(3) -0.017(2) -0.007(2) -0.003(2)
C74 0.041(3) 0.051(4) 0.027(3) -0.003(3) 0.005(2) -0.020(3)
C70 0.050(3) 0.020(3) 0.032(3) -0.006(2) -0.006(2) -0.011(2)
C54 0.035(3) 0.039(3) 0.039(3) -0.021(3) 0.017(2) -0.012(2)
C63 0.024(2) 0.048(4) 0.037(3) -0.013(3) 0.006(2) -0.014(2)
C51 0.056(4) 0.035(3) 0.036(3) -0.015(2) 0.023(3) -0.029(3)
C59 0.057(4) 0.045(4) 0.022(3) -0.001(2) 0.004(2) -0.023(3)
C62 0.043(3) 0.046(3) 0.034(3) -0.015(3) 0.017(2) -0.026(3)
C58 0.046(3) 0.024(3) 0.044(3) -0.007(2) 0.009(3) -0.015(2)
C50 0.043(3) 0.027(3) 0.049(4) -0.003(3) 0.010(3) -0.013(3)
C80 0.045(3) 0.027(3) 0.049(4) -0.019(3) 0.004(3) -0.007(3)
C75 0.039(3) 0.027(3) 0.038(3) -0.008(2) -0.003(2) 0.000(2)
C76 0.052(4) 0.033(3) 0.045(4) -0.020(3) -0.009(3) 0.005(3)
C79 0.047(4) 0.029(3) 0.071(5) -0.018(3) -0.010(3) -0.004(3)
C81 0.065(5) 0.037(4) 0.067(5) -0.014(3) 0.002(4) -0.022(3)
C77 0.047(4) 0.056(5) 0.039(4) -0.007(3) 0.004(3) 0.010(3)
C78 0.041(4) 0.051(4) 0.073(5) 0.003(4) 0.001(3) -0.016(3)
C82 0.101(7) 0.063(6) 0.181(12) -0.085(7) 0.072(8) -0.057(6)
O83 0.145(11) 0.188(13) 0.288(19) -0.110(13) 0.026(11) -0.049(10)
C84 0.062(5) 0.040(4) 0.064(5) -0.016(3) -0.020(4) -0.017(3)
C86 0.069(5) 0.097(7) 0.076(6) -0.053(6) 0.003(4) -0.043(5)
C85 0.083(6) 0.076(6) 0.060(5) -0.024(4) -0.009(4) -0.042(5)
C87 0.145(15) 0.165(16) 0.21(2) -0.088(15) -0.043(13) -0.068(13)
C88 0.134(12) 0.100(10) 0.134(12) -0.035(9) -0.034(10) -0.031(9)

loop_
_atom_type_symbol
_atom_type_description
_atom_type_scat_dispersion_real
_atom_type_scat_dispersion_imag
_atom_type_scat_source
C C 0.0181 0.0091 'International Tables Vol C Tables 4.2.6.8 and 6.1.1.4'
H H 0.0000 0.0000 'International Tables Vol C Tables 4.2.6.8 and 6.1.1.4'
N N 0.0311 0.0180 'International Tables Vol C Tables 4.2.6.8 and 6.1.1.4'
O O 0.0492 0.0322 'International Tables Vol C Tables 4.2.6.8 and 6.1.1.4'

loop_
_geom_angle_atom_site_label_1
_geom_angle_atom_site_label_2
_geom_angle_atom_site_label_3
_geom_angle
_geom_angle_site_symmetry_1
_geom_angle_site_symmetry_3
_geom_angle_publ_flag
C5 N3 C2 123.0(4) . . ?
C33 N32 C31 124.6(4) . . ?
C10 N8 C6 123.6(4) . . ?
C27 N28 C29 121.8(4) . . ?
C33 C21 C18 119.0(4) . . ?
C33 C21 C20 120.4(4) . . ?
C18 C21 C20 120.3(4) . . ?
C15 C13 C11 109.3(3) . . ?
C15 C13 C60 112.7(4) . . ?
C11 C13 C60 113.5(4) . . ?
O37 C35 C22 122.0(4) . . ?
O37 C35 C12 120.1(4) . . ?
C22 C35 C12 117.9(4) . . ?
N28 C27 C26 124.5(4) . . ?
C10 C12 C14 118.4(4) . . ?
C10 C12 C35 120.0(4) . . ?
C14 C12 C35 121.4(4) . . ?
C1 C17 C15 124.6(4) . . ?
N3 C5 C7 123.7(4) . . ?
C34 C22 C35 118.0(4) . . ?
C34 C22 C23 123.8(4) . . ?
C35 C22 C23 118.1(4) . . ?
C25 C24 C41 117.3(4) . . ?
C25 C24 C23 122.4(4) . . ?
C41 C24 C23 120.3(4) . . ?
C17 C1 C20 117.6(4) . . ?
C17 C1 C19 122.3(4) . . ?
C20 C1 C19 120.1(4) . . ?
C27 C26 C25 117.5(4) . . ?
C27 C26 C38 121.4(4) . . ?
C25 C26 C38 121.1(4) . . ?
C18 C15 C17 117.9(4) . . ?
C18 C15 C13 121.3(4) . . ?
C17 C15 C13 120.7(4) . . ?
C5 C7 C9 121.1(4) . . ?
C5 C7 C43 117.5(4) . . ?
C9 C7 C43 121.2(4) . . ?
C42 C40 C39 110.8(4) . . ?
C42 C40 C56 112.5(4) . . ?
C39 C40 C56 112.6(4) . . ?
C49 C48 C23 115.3(4) . . ?
C16 C34 C22 125.6(4) . . ?
O64 C25 C24 123.1(4) . . ?
O64 C25 C26 116.4(4) . . ?
C24 C25 C26 120.5(4) . . ?
O65 C38 C39 122.7(4) . . ?
O65 C38 C26 120.0(4) . . ?
C39 C38 C26 117.3(4) . . ?
C44 C11 C9 118.7(4) . . ?
C44 C11 C13 123.2(4) . . ?
C9 C11 C13 118.1(4) . . ?
C41 C39 C38 118.8(4) . . ?
C41 C39 C40 122.1(4) . . ?
C38 C39 C40 119.1(4) . . ?
O46 C43 C42 124.0(4) . . ?
O46 C43 C7 116.2(4) . . ?
C42 C43 C7 119.8(4) . . ?
O66 C20 C1 120.8(4) . . ?
O66 C20 C21 119.8(4) . . ?
C1 C20 C21 119.4(4) . . ?
O45 C9 C11 122.3(4) . . ?
O45 C9 C7 119.9(4) . . ?
C11 C9 C7 117.8(4) . . ?
N32 C33 C21 121.9(4) . . ?
O36 C14 C16 124.4(4) . . ?
O36 C14 C12 115.7(4) . . ?
C16 C14 C12 119.9(4) . . ?
O47 C18 C15 123.5(4) . . ?
O47 C18 C21 116.4(4) . . ?
C15 C18 C21 120.1(4) . . ?
C19 C52 C53 114.5(4) . . ?
C24 C23 C22 109.3(3) . . ?
C24 C23 C48 113.6(4) . . ?
C22 C23 C48 113.3(4) . . ?
C16 C19 C1 111.0(3) . . ?
C16 C19 C52 113.4(4) . . ?
C1 C19 C52 112.4(4) . . ?
C39 C41 C24 125.0(4) . . ?
N8 C10 C12 122.3(4) . . ?
C43 C42 C44 117.5(4) . . ?
C43 C42 C40 120.9(4) . . ?
C44 C42 C40 121.7(4) . . ?
C11 C44 C42 125.0(4) . . ?
C34 C16 C14 117.2(4) . . ?
C34 C16 C19 121.9(4) . . ?
C14 C16 C19 121.0(4) . . ?
N3 C2 C4 112.9(4) . . ?
C2 C4 C6 111.8(4) . 2_775 ?
C57 C56 C40 114.2(4) . . ?
C55 C53 C54 110.2(4) . . ?
C55 C53 C52 112.4(4) . . ?
C54 C53 C52 109.9(4) . . ?
C61 C60 C13 114.1(4) . . ?
N32 C31 C30 108.8(4) . . ?
N28 C29 C30 112.2(4) . 2_775 ?
C68 C67 C72 117.7(5) . . ?
C68 C67 C73 121.0(5) . . ?
C72 C67 C73 121.2(5) . . ?
C62 C61 C63 110.4(4) . . ?
C62 C61 C60 110.9(4) . . ?
C63 C61 C60 111.5(4) . . ?
N8 C6 C4 110.5(4) . 2_775 ?
C67 C68 C69 120.8(5) . . ?
C71 C72 C67 121.1(5) . . ?
C29 C30 C31 110.6(4) 2_775 . ?
C72 C71 C70 120.6(5) . . ?
C74 C73 C67 114.4(5) . . ?
C58 C57 C59 110.6(5) . . ?
C58 C57 C56 111.6(4) . . ?
C59 C57 C56 109.5(4) . . ?
C50 C49 C48 113.5(5) . . ?
C50 C49 C51 110.1(5) . . ?
C48 C49 C51 109.2(4) . . ?
C70 C69 C68 120.3(5) . . ?
C69 C70 C71 119.4(5) . . ?
C75 C80 C79 120.9(7) . . ?
C80 C75 C76 119.7(7) . . ?
C80 C75 C81 122.1(6) . . ?
C76 C75 C81 118.2(6) . . ?
C75 C76 C77 120.7(7) . . ?
C80 C79 C78 120.5(7) . . ?
C82 C81 C75 112.1(6) . . ?
C78 C77 C76 118.0(7) . . ?
C79 C78 C77 120.3(7) . . ?
C85 C84 C86 123.2(8) . . ?
C85 C84 C87 117.7(12) . . ?
C86 C84 C87 119.0(12) . . ?
C84 C86 C85 120.3(9) . 2_565 ?
C84 C85 C86 116.4(9) . 2_565 ?
C84 C87 C88 116.7(12) . . ?

loop_
_geom_bond_atom_site_label_1
_geom_bond_atom_site_label_2
_geom_bond_distance
_geom_bond_site_symmetry_2
_geom_bond_publ_flag
O65 C38 1.297(5) . ?
O45 C9 1.316(6) . ?
O47 C18 1.365(5) . ?
O37 C35 1.312(5) . ?
O46 C43 1.348(5) . ?
O64 C25 1.360(5) . ?
O36 C14 1.355(6) . ?
O66 C20 1.313(6) . ?
N3 C5 1.310(6) . ?
N3 C2 1.453(5) . ?
N32 C33 1.296(6) . ?
N32 C31 1.459(6) . ?
N8 C10 1.303(6) . ?
N8 C6 1.453(6) . ?
N28 C27 1.298(6) . ?
N28 C29 1.468(6) . ?
C21 C33 1.424(6) . ?
C21 C18 1.429(6) . ?
C21 C20 1.431(6) . ?
C13 C15 1.523(6) . ?
C13 C11 1.536(6) . ?
C13 C60 1.543(6) . ?
C35 C22 1.414(6) . ?
C35 C12 1.431(6) . ?
C27 C26 1.416(6) . ?
C12 C10 1.417(6) . ?
C12 C14 1.424(6) . ?
C17 C1 1.381(6) . ?
C17 C15 1.415(6) . ?
C5 C7 1.405(6) . ?
C22 C34 1.393(6) . ?
C22 C23 1.525(6) . ?
C24 C25 1.372(6) . ?
C24 C41 1.417(6) . ?
C24 C23 1.523(6) . ?
C1 C20 1.411(6) . ?
C1 C19 1.530(6) . ?
C26 C25 1.433(6) . ?
C26 C38 1.442(6) . ?
C15 C18 1.375(6) . ?
C7 C9 1.433(6) . ?
C7 C43 1.438(6) . ?
C40 C42 1.530(6) . ?
C40 C39 1.530(6) . ?
C40 C56 1.538(6) . ?
C48 C49 1.521(7) . ?
C48 C23 1.531(6) . ?
C34 C16 1.387(6) . ?
C38 C39 1.423(6) . ?
C11 C44 1.374(6) . ?
C11 C9 1.420(6) . ?
C39 C41 1.375(6) . ?
C43 C42 1.382(6) . ?
C14 C16 1.395(6) . ?
C52 C19 1.531(6) . ?
C52 C53 1.534(6) . ?
C19 C16 1.527(6) . ?
C42 C44 1.413(6) . ?
C2 C4 1.520(6) . ?
C4 C6 1.523(6) 2_775 ?
C56 C57 1.534(6) . ?
C53 C55 1.523(7) . ?
C53 C54 1.528(7) . ?
C60 C61 1.533(7) . ?
C31 C30 1.534(6) . ?
C29 C30 1.509(7) 2_775 ?
C67 C68 1.391(7) . ?
C67 C72 1.396(7) . ?
C67 C73 1.514(7) . ?
C61 C62 1.528(7) . ?
C61 C63 1.530(7) . ?
C68 C69 1.394(8) . ?
C72 C71 1.378(7) . ?
C71 C70 1.377(8) . ?
C73 C74 1.510(8) . ?
C57 C58 1.517(8) . ?
C57 C59 1.525(7) . ?
C49 C50 1.500(8) . ?
C49 C51 1.523(7) . ?
C69 C70 1.376(9) . ?
C80 C75 1.356(9) . ?
C80 C79 1.359(10) . ?
C75 C76 1.378(9) . ?
C75 C81 1.529(10) . ?
C76 C77 1.401(12) . ?
C79 C78 1.378(11) . ?
C81 C82 1.479(12) . ?
C77 C78 1.384(12) . ?
C84 C85 1.362(13) . ?
C84 C86 1.378(13) . ?
C84 C87 1.410(17) . ?
C86 C85 1.388(13) 2_565 ?
C87 C88 1.588(17) . ?
